data_4110225
loop_
_publ_author_name
'Matthew J. Horner'
'K. Travis Holman'
'Michael D. Ward'

_publ_section_title
;
 Architectural Diversity and Elastic Networks in Hydrogen-Bonded Host
 Frameworks: From Molecular Jaws to Cylinders
;
_journal_name_full 'Journal of the American Chemical Society'
_journal_page_first 14640
_journal_page_last 14660
_journal_paper_doi 10.1021/ja0741574
_journal_volume 129
_journal_year 2007
_chemical_formula_sum 'C23 H32 F2 N6 O6 S2'
_chemical_formula_weight 590.69
_chemical_name_common 'guanidinium sulfonate clathrate'
_chemical_name_systematic
; 
 ? 
;
_space_group_IT_number 14
_symmetry_cell_setting monoclinic
_symmetry_space_group_name_Hall '-P 2yn'
_symmetry_space_group_name_H-M 'P 1 21/n 1'
_atom_sites_solution_hydrogens geom
_atom_sites_solution_primary direct
_atom_sites_solution_secondary difmap
_audit_creation_method SHELXL-97
_cell_angle_alpha 90.00
_cell_angle_beta 90.603(3)
_cell_angle_gamma 90.00
_cell_formula_units_Z 2
_cell_length_a 7.4288(12)
_cell_length_b 15.813(2)
_cell_length_c 12.3793(19)
_cell_measurement_reflns_used 3229
_cell_measurement_temperature 173(2)
_cell_measurement_theta_max 27.07
_cell_measurement_theta_min 2.576
_cell_volume 1454.1(4)
_computing_cell_refinement 'SAINT, Bruker'
_computing_data_collection 'SMART, Bruker (or Siemens)'
_computing_data_reduction 'SAINT, Bruker'
_computing_molecular_graphics 'XSEED, L. Barbour; http://www.xseed.com'
_computing_publication_material CIFTAB
_computing_structure_refinement 'SHELXL-97 (Sheldrick, 1997)'
_computing_structure_solution 'SHELXS-97 (Sheldrick, 1990)'
_diffrn_ambient_temperature 173(2)
_diffrn_measured_fraction_theta_full 0.997
_diffrn_measured_fraction_theta_max 0.997
_diffrn_measurement_device_type 'SMART platform CCD, Bruker (or Siemens)'
_diffrn_measurement_method 'omega scans'
_diffrn_radiation_monochromator graphite
_diffrn_radiation_source 'fine-focus sealed tube'
_diffrn_radiation_type MoK\a
_diffrn_radiation_wavelength 0.71073
_diffrn_reflns_av_R_equivalents 0.0290
_diffrn_reflns_av_sigmaI/netI 0.0210
_diffrn_reflns_limit_h_max 9
_diffrn_reflns_limit_h_min -9
_diffrn_reflns_limit_k_max 20
_diffrn_reflns_limit_k_min -20
_diffrn_reflns_limit_l_max 15
_diffrn_reflns_limit_l_min -15
_diffrn_reflns_number 16259
_diffrn_reflns_theta_full 26.99
_diffrn_reflns_theta_max 26.99
_diffrn_reflns_theta_min 2.09
_exptl_absorpt_coefficient_mu 0.243
_exptl_absorpt_correction_T_max 0.9531
_exptl_absorpt_correction_T_min 0.8863
_exptl_absorpt_correction_type multi-scan
_exptl_absorpt_process_details 'SADABS, G. Sheldrick (1999)'
_exptl_crystal_colour colorless
_exptl_crystal_density_diffrn 1.349
_exptl_crystal_description plate
_exptl_crystal_F_000 620
_exptl_crystal_size_max 0.51
_exptl_crystal_size_mid 0.21
_exptl_crystal_size_min 0.20
_refine_diff_density_max 0.348
_refine_diff_density_min -0.383
_refine_diff_density_rms 0.057
_refine_ls_extinction_method none
_refine_ls_goodness_of_fit_ref 1.170
_refine_ls_hydrogen_treatment mixed
_refine_ls_matrix_type full
_refine_ls_number_parameters 204
_refine_ls_number_reflns 3176
_refine_ls_number_restraints 0
_refine_ls_restrained_S_all 1.170
_refine_ls_R_factor_all 0.0554
_refine_ls_R_factor_gt 0.0479
_refine_ls_shift/su_max 0.000
_refine_ls_shift/su_mean 0.000
_refine_ls_structure_factor_coef Fsqd
_refine_ls_weighting_details 'calc w=1/[\s^2^(Fo^2^)+(0.0498P)^2^+1.2208P] where P=(Fo^2^+2Fc^2^)/3'
_refine_ls_weighting_scheme calc
_refine_ls_wR_factor_gt 0.1263
_refine_ls_wR_factor_ref 0.1296
_reflns_number_gt 2812
_reflns_number_total 3176
_reflns_threshold_expression >2sigma(I)
_cod_data_source_file ja0741574si20070910_040750_24.cif
_cod_data_source_block G4FBS_IPB
_cod_original_cell_volume 1454.2(4)
_cod_database_code 4110225

loop_
_symmetry_equiv_pos_as_xyz
'x, y, z'
'-x+1/2, y+1/2, -z+1/2'
'-x, -y, -z'
'x-1/2, -y-1/2, z-1/2'

loop_
_atom_site_label
_atom_site_type_symbol
_atom_site_fract_x
_atom_site_fract_y
_atom_site_fract_z
_atom_site_U_iso_or_equiv
_atom_site_adp_type
_atom_site_occupancy
_atom_site_symmetry_multiplicity
_atom_site_calc_flag
_atom_site_refinement_flags
_atom_site_disorder_assembly
_atom_site_disorder_group
S1 S 0.19874(7) 0.68160(4) 0.85873(4) 0.02729(16) Uani 1 1 d . . .
F1 F 0.3104(2) 0.32232(9) 0.95432(13) 0.0440(4) Uani 1 1 d . . .
O1 O 0.0301(2) 0.70443(11) 0.91117(12) 0.0327(4) Uani 1 1 d . . .
N1 N 0.4638(3) 0.25345(14) 1.36038(15) 0.0370(5) Uani 1 1 d . . .
H1A H 0.4643 0.2395 1.4292 0.044 Uiso 1 1 calc R . .
H1B H 0.5661 0.2586 1.3257 0.044 Uiso 1 1 calc R . .
C1 C 0.2323(3) 0.57257(15) 0.88514(17) 0.0292(5) Uani 1 1 d . . .
O2 O 0.3515(2) 0.72560(11) 0.90789(12) 0.0341(4) Uani 1 1 d . . .
N2 N 0.1547(3) 0.25921(15) 1.36014(15) 0.0377(5) Uani 1 1 d . . .
H2A H 0.1541 0.2453 1.4290 0.045 Uiso 1 1 calc R . .
H2B H 0.0524 0.2681 1.3254 0.045 Uiso 1 1 calc R . .
C2 C 0.2365(4) 0.54536(17) 0.99221(19) 0.0402(6) Uani 1 1 d . . .
H2 H 0.2205 0.5848 1.0492 0.048 Uiso 1 1 calc R . .
O3 O 0.1914(2) 0.69172(11) 0.74173(12) 0.0333(4) Uani 1 1 d . . .
N3 N 0.3088(3) 0.28692(14) 1.20446(15) 0.0343(4) Uani 1 1 d . . .
H3A H 0.2063 0.2952 1.1699 0.041 Uiso 1 1 calc R . .
H3B H 0.4113 0.2920 1.1700 0.041 Uiso 1 1 calc R . .
C3 C 0.2639(4) 0.46096(17) 1.0153(2) 0.0414(6) Uani 1 1 d . . .
H3 H 0.2686 0.4417 1.0880 0.050 Uiso 1 1 calc R . .
C4 C 0.2842(3) 0.40551(16) 0.9315(2) 0.0358(5) Uani 1 1 d . . .
C5 C 0.2804(5) 0.42998(19) 0.8257(2) 0.0531(7) Uani 1 1 d . . .
H5 H 0.2957 0.3898 0.7694 0.064 Uiso 1 1 calc R . .
C6 C 0.2538(4) 0.51512(18) 0.8023(2) 0.0483(7) Uani 1 1 d . . .
H6 H 0.2503 0.5337 0.7293 0.058 Uiso 1 1 calc R . .
C7 C 0.3090(3) 0.26671(14) 1.30888(17) 0.0291(5) Uani 1 1 d . . .
C1S C 0.4637(7) 0.5220(3) 0.4733(5) 0.077(3) Uani 0.50 1 d PG A -1
C2S C 0.6191(9) 0.5708(3) 0.4776(5) 0.094(4) Uani 0.50 1 d PG A -1
H2S H 0.6230 0.6237 0.4412 0.113 Uiso 0.50 1 calc PR A -1
C3S C 0.7690(6) 0.5423(4) 0.5351(6) 0.111(4) Uani 0.50 1 d PG A -1
H3S H 0.8752 0.5757 0.5380 0.133 Uiso 0.50 1 calc PR A -1
C4S C 0.7634(7) 0.4650(4) 0.5883(5) 0.086(4) Uani 0.50 1 d PG A -1
H4S H 0.8658 0.4455 0.6276 0.103 Uiso 0.50 1 calc PR A -1
C5S C 0.6079(9) 0.4161(3) 0.5840(5) 0.091(4) Uani 0.50 1 d PG A -1
H5S H 0.6040 0.3633 0.6204 0.109 Uiso 0.50 1 calc PR A -1
C6S C 0.4580(7) 0.4446(4) 0.5265(6) 0.064(3) Uani 0.50 1 d PG A -1
H6S H 0.3518 0.4112 0.5236 0.077 Uiso 0.50 1 calc PR A -1
C7S C 0.3237(11) 0.5639(6) 0.4053(6) 0.139(7) Uani 0.50 1 d PG A -1
H7S H 0.3888 0.6145 0.3771 0.167 Uiso 0.50 1 calc PR A -1
C8S C 0.1762(11) 0.6039(5) 0.4746(5) 0.0680(19) Uani 0.50 1 d P A -1
H8S1 H 0.0872 0.6316 0.4275 0.102 Uiso 0.50 1 calc PR A -1
H8S2 H 0.2301 0.6458 0.5234 0.102 Uiso 0.50 1 calc PR A -1
H8S3 H 0.1170 0.5598 0.5170 0.102 Uiso 0.50 1 calc PR A -1
C9S C 0.2623(12) 0.5238(6) 0.3090(6) 0.086(3) Uani 0.50 1 d P A -1
H9S1 H 0.3659 0.5077 0.2652 0.129 Uiso 0.50 1 calc PR A -1
H9S2 H 0.1854 0.5629 0.2680 0.129 Uiso 0.50 1 calc PR A -1
H9S3 H 0.1932 0.4731 0.3275 0.129 Uiso 0.50 1 calc PR A -1

loop_
_atom_site_aniso_label
_atom_site_aniso_U_11
_atom_site_aniso_U_22
_atom_site_aniso_U_33
_atom_site_aniso_U_23
_atom_site_aniso_U_13
_atom_site_aniso_U_12
S1 0.0233(3) 0.0382(3) 0.0203(3) 0.0005(2) 0.00061(18) 0.0005(2)
F1 0.0426(8) 0.0377(8) 0.0516(9) 0.0030(7) 0.0011(7) 0.0057(6)
O1 0.0246(8) 0.0471(10) 0.0264(8) -0.0018(7) 0.0007(6) 0.0041(7)
N1 0.0258(9) 0.0598(13) 0.0254(9) 0.0090(9) 0.0008(7) 0.0017(9)
C1 0.0242(10) 0.0375(12) 0.0259(10) -0.0002(9) 0.0009(8) 0.0006(9)
O2 0.0278(8) 0.0467(10) 0.0280(8) -0.0025(7) 0.0008(6) -0.0050(7)
N2 0.0256(9) 0.0622(14) 0.0252(9) 0.0105(9) 0.0008(7) 0.0014(9)
C2 0.0536(15) 0.0421(14) 0.0250(11) -0.0012(10) 0.0022(10) -0.0007(11)
O3 0.0321(8) 0.0464(10) 0.0215(7) 0.0037(6) 0.0015(6) 0.0021(7)
N3 0.0251(9) 0.0528(12) 0.0251(9) 0.0068(8) 0.0007(7) 0.0016(8)
C3 0.0508(15) 0.0449(14) 0.0285(11) 0.0060(10) -0.0004(10) -0.0021(12)
C4 0.0291(11) 0.0376(12) 0.0407(13) 0.0044(10) 0.0008(9) 0.0025(10)
C5 0.080(2) 0.0446(15) 0.0349(13) -0.0059(11) 0.0066(13) 0.0108(14)
C6 0.0730(19) 0.0471(16) 0.0249(12) -0.0007(10) 0.0053(12) 0.0100(14)
C7 0.0271(10) 0.0354(12) 0.0249(10) 0.0022(8) 0.0002(8) 0.0005(9)
C1S 0.118(8) 0.067(6) 0.044(4) -0.014(4) 0.008(5) 0.047(5)
C2S 0.137(10) 0.033(4) 0.115(8) -0.010(4) 0.074(8) -0.014(6)
C3S 0.104(8) 0.070(6) 0.159(11) -0.046(7) 0.053(7) -0.023(5)
C4S 0.043(4) 0.105(8) 0.109(8) -0.039(6) -0.007(4) 0.000(4)
C5S 0.137(9) 0.054(5) 0.082(7) 0.029(5) 0.010(6) 0.026(6)
C6S 0.074(6) 0.038(4) 0.081(6) -0.002(4) 0.017(4) -0.014(4)
C7S 0.156(14) 0.177(15) 0.084(9) -0.057(9) -0.044(8) 0.104(12)
C8S 0.090(5) 0.064(4) 0.050(4) -0.006(3) 0.000(3) 0.020(4)
C9S 0.086(6) 0.112(7) 0.060(4) -0.027(4) -0.001(4) -0.001(5)

loop_
_atom_type_symbol
_atom_type_description
_atom_type_scat_dispersion_real
_atom_type_scat_dispersion_imag
_atom_type_scat_source
C C 0.0033 0.0016 'International Tables Vol C Tables 4.2.6.8 and 6.1.1.4'
H H 0.0000 0.0000 'International Tables Vol C Tables 4.2.6.8 and 6.1.1.4'
N N 0.0061 0.0033 'International Tables Vol C Tables 4.2.6.8 and 6.1.1.4'
O O 0.0106 0.0060 'International Tables Vol C Tables 4.2.6.8 and 6.1.1.4'
F F 0.0171 0.0103 'International Tables Vol C Tables 4.2.6.8 and 6.1.1.4'
S S 0.1246 0.1234 'International Tables Vol C Tables 4.2.6.8 and 6.1.1.4'

loop_
_geom_angle_atom_site_label_1
_geom_angle_atom_site_label_2
_geom_angle_atom_site_label_3
_geom_angle
O3 S1 O2 112.52(9)
O3 S1 O1 113.01(9)
O2 S1 O1 111.30(9)
O3 S1 C1 107.09(10)
O2 S1 C1 106.26(10)
O1 S1 C1 106.12(10)
C6 C1 C2 120.1(2)
C6 C1 S1 121.34(18)
C2 C1 S1 118.53(18)
C3 C2 C1 119.8(2)
C4 C3 C2 118.7(2)
F1 C4 C5 118.3(2)
F1 C4 C3 118.7(2)
C5 C4 C3 123.0(2)
C4 C5 C6 118.4(2)
C1 C6 C5 119.9(2)
N2 C7 N1 120.5(2)
N2 C7 N3 119.7(2)
N1 C7 N3 119.8(2)
C2S C1S C6S 120.0
C2S C1S C7S 110.5
C6S C1S C7S 129.5
C1S C2S C3S 120.0
C4S C3S C2S 120.0
C3S C4S C5S 120.0
C6S C5S C4S 120.0
C5S C6S C1S 120.0
C9S C7S C1S 119.4(5)
C9S C7S C8S 115.3(7)
C1S C7S C8S 111.6(4)

loop_
_geom_bond_atom_site_label_1
_geom_bond_atom_site_label_2
_geom_bond_distance
S1 O3 1.4576(15)
S1 O2 1.4587(17)
S1 O1 1.4620(16)
S1 C1 1.772(2)
F1 C4 1.359(3)
N1 C7 1.326(3)
C1 C6 1.381(3)
C1 C2 1.394(3)
N2 C7 1.322(3)
C2 C3 1.380(4)
N3 C7 1.331(3)
C3 C4 1.367(4)
C4 C5 1.367(4)
C5 C6 1.391(4)
C1S C2S 1.3900
C1S C6S 1.3900
C1S C7S 1.4870
C2S C3S 1.3900
C3S C4S 1.3900
C4S C5S 1.3900
C5S C6S 1.3900
C7S C9S 1.422(11)
C7S C8S 1.534(10)
